data_7021494
loop_
_publ_author_name
'Upmann, Daniel'
'Jones, Peter G.'

_publ_section_title
;
 Synthesis and X-ray structural characterization of the
 (chlorochalcogeno)phosphonium cations R2R'PSCl(+) and R2R'PSeCl(+) as
 their AuCl4(-) salts.
;
_journal_issue 21
_journal_name_full 'Dalton transactions (Cambridge, England : 2003)'
_journal_page_first 7526
_journal_page_last 7528
_journal_paper_doi 10.1039/c3dt50777g
_journal_volume 42
_journal_year 2013
_chemical_formula_sum 'C11 H25 Au Cl5 P S'
_chemical_formula_weight 594.56
_chemical_name_systematic
;
?
;
_space_group_IT_number 15
_symmetry_cell_setting monoclinic
_symmetry_space_group_name_Hall '-C 2yc'
_symmetry_space_group_name_H-M 'C 1 2/c 1'
_atom_sites_solution_hydrogens geom
_atom_sites_solution_primary direct
_atom_sites_solution_secondary difmap
_audit_creation_method SHELXL-97
_cell_angle_alpha 90.00
_cell_angle_beta 113.861(8)
_cell_angle_gamma 90.00
_cell_formula_units_Z 8
_cell_length_a 33.653(3)
_cell_length_b 7.7933(3)
_cell_length_c 16.212(2)
_cell_measurement_reflns_used 9326
_cell_measurement_temperature 100(2)
_cell_measurement_theta_max 29.2941
_cell_measurement_theta_min 2.2558
_cell_volume 3888.5(7)
_computing_cell_refinement
;
CrysAlisPro, Oxford Diffraction Ltd.,
Version 1.171.35.21 (release 20-01-2012 CrysAlis171 .NET)
(compiled Jan 23 2012,18:06:46)
;
_computing_data_collection
;
CrysAlisPro, Oxford Diffraction Ltd.,
Version 1.171.35.21 (release 20-01-2012 CrysAlis171 .NET)
(compiled Jan 23 2012,18:06:46)
;
_computing_data_reduction
;
CrysAlisPro, Oxford Diffraction Ltd.,
Version 1.171.35.21 (release 20-01-2012 CrysAlis171 .NET)
(compiled Jan 23 2012,18:06:46)
;
_computing_molecular_graphics 'Bruker XP'
_computing_publication_material SHELXL-97
_computing_structure_refinement 'SHELXL-97 (Sheldrick, 1997)'
_computing_structure_solution 'SHELXS-97 (Sheldrick, 1990)'
_diffrn_ambient_temperature 100(2)
_diffrn_detector_area_resol_mean 16.1419
_diffrn_measured_fraction_theta_full 0.992
_diffrn_measured_fraction_theta_max 0.992
_diffrn_measurement_device_type 'Oxford Diffraction Xcalibur, Eos'
_diffrn_measurement_method '\w scan'
_diffrn_radiation_monochromator graphite
_diffrn_radiation_source 'Enhance (Mo) X-ray Source'
_diffrn_radiation_type MoK\a
_diffrn_radiation_wavelength 0.71073
_diffrn_reflns_av_R_equivalents 0.0962
_diffrn_reflns_av_sigmaI/netI 0.0451
_diffrn_reflns_limit_h_max 45
_diffrn_reflns_limit_h_min -45
_diffrn_reflns_limit_k_max 10
_diffrn_reflns_limit_k_min -10
_diffrn_reflns_limit_l_max 21
_diffrn_reflns_limit_l_min -21
_diffrn_reflns_number 85024
_diffrn_reflns_theta_full 28.70
_diffrn_reflns_theta_max 28.70
_diffrn_reflns_theta_min 2.52
_exptl_absorpt_coefficient_mu 8.430
_exptl_absorpt_correction_T_max 1.00000
_exptl_absorpt_correction_T_min 0.69784
_exptl_absorpt_correction_type multi-scan
_exptl_absorpt_process_details
;
CrysAlisPro, Oxford Diffraction Ltd.,
Version 1.171.35.21 (release 20-01-2012 CrysAlis171 .NET)
(compiled Jan 23 2012,18:06:46)
;
_exptl_crystal_colour yellow
_exptl_crystal_density_diffrn 2.031
_exptl_crystal_density_method 'not measured'
_exptl_crystal_description needle
_exptl_crystal_F_000 2288
_exptl_crystal_size_max 0.20
_exptl_crystal_size_mid 0.02
_exptl_crystal_size_min 0.01
_refine_diff_density_max 2.401
_refine_diff_density_min -2.010
_refine_diff_density_rms 0.209
_refine_ls_extinction_method none
_refine_ls_goodness_of_fit_ref 1.033
_refine_ls_hydrogen_treatment constr
_refine_ls_matrix_type full
_refine_ls_number_parameters 191
_refine_ls_number_reflns 4978
_refine_ls_number_restraints 4
_refine_ls_restrained_S_all 1.035
_refine_ls_R_factor_all 0.0559
_refine_ls_R_factor_gt 0.0344
_refine_ls_shift/su_max 0.001
_refine_ls_shift/su_mean 0.000
_refine_ls_structure_factor_coef Fsqd
_refine_ls_weighting_details 'calc w=1/[\s^2^(Fo^2^)+(0.0244P)^2^+19.7674P] where P=(Fo^2^+2Fc^2^)/3'
_refine_ls_weighting_scheme calc
_refine_ls_wR_factor_gt 0.0598
_refine_ls_wR_factor_ref 0.0660
_reflns_number_gt 3931
_reflns_number_total 4978
_reflns_threshold_expression >2sigma(I)
_cod_data_source_file c3dt50777g.txt
_cod_data_source_block florian
_cod_original_cell_volume 3888.5(6)
_cod_original_sg_symbol_H-M 'C 2/c'
_cod_database_code 7021494

loop_
_symmetry_equiv_pos_as_xyz
'x, y, z'
'-x, y, -z+1/2'
'x+1/2, y+1/2, z'
'-x+1/2, y+1/2, -z+1/2'
'-x, -y, -z'
'x, -y, z-1/2'
'-x+1/2, -y+1/2, -z'
'x+1/2, -y+1/2, z-1/2'

loop_
_atom_site_label
_atom_site_type_symbol
_atom_site_fract_x
_atom_site_fract_y
_atom_site_fract_z
_atom_site_U_iso_or_equiv
_atom_site_adp_type
_atom_site_occupancy
_atom_site_symmetry_multiplicity
_atom_site_calc_flag
_atom_site_refinement_flags
Au1 Au 0.5000 0.50309(3) 0.2500 0.01617(7) Uani 1 2 d SD
Cl2 Cl 0.49043(18) 0.2144(3) 0.2333(3) 0.0361(14) Uani 0.50 1 d PD
Cl3 Cl 0.51000(4) 0.50234(15) 0.11881(8) 0.0206(2) Uani 1 1 d D
Cl4 Cl 0.5067(3) 0.7931(3) 0.2564(13) 0.0271(18) Uani 0.50 1 d PD
Au2 Au 0.2500 0.2500 0.5000 0.01475(7) Uani 1 2 d S
Cl5 Cl 0.27160(4) 0.52503(15) 0.49346(8) 0.0249(3) Uani 1 1 d .
Cl6 Cl 0.22544(4) 0.22529(16) 0.34764(7) 0.0241(3) Uani 1 1 d .
Cl1 Cl 0.61364(5) 0.60537(18) 0.44219(9) 0.0319(3) Uani 1 1 d .
S1 S 0.57767(4) 0.73616(17) 0.49613(8) 0.0230(3) Uani 1 1 d .
P1 P 0.62427(4) 0.88678(15) 0.59660(8) 0.0140(2) Uani 1 1 d .
C1 C 0.65319(15) 0.7464(6) 0.6966(3) 0.0169(9) Uani 1 1 d .
C2 C 0.58743(15) 1.0530(6) 0.6108(3) 0.0178(10) Uani 1 1 d .
C3 C 0.66337(15) 0.9713(6) 0.5543(3) 0.0181(10) Uani 1 1 d .
H3 H 0.6841 0.8755 0.5603 0.022 Uiso 1 1 calc R
C11 C 0.66841(18) 0.5840(7) 0.6633(3) 0.0260(12) Uani 1 1 d .
H11A H 0.6869 0.6172 0.6322 0.039 Uiso 1 1 calc R
H11B H 0.6431 0.5210 0.6215 0.039 Uiso 1 1 calc R
H11C H 0.6850 0.5107 0.7149 0.039 Uiso 1 1 calc R
C12 C 0.69267(16) 0.8349(6) 0.7676(3) 0.0222(11) Uani 1 1 d .
H12A H 0.6840 0.9468 0.7825 0.033 Uiso 1 1 calc R
H12B H 0.7150 0.8511 0.7438 0.033 Uiso 1 1 calc R
H12C H 0.7044 0.7637 0.8220 0.033 Uiso 1 1 calc R
C13 C 0.62215(17) 0.6886(7) 0.7391(3) 0.0226(11) Uani 1 1 d .
H13A H 0.6366 0.6029 0.7859 0.034 Uiso 1 1 calc R
H13B H 0.5960 0.6384 0.6925 0.034 Uiso 1 1 calc R
H13C H 0.6140 0.7878 0.7661 0.034 Uiso 1 1 calc R
C21 C 0.57442(17) 1.1792(6) 0.5317(3) 0.0230(11) Uani 1 1 d .
H21A H 0.5611 1.1162 0.4748 0.034 Uiso 1 1 calc R
H21B H 0.6003 1.2398 0.5336 0.034 Uiso 1 1 calc R
H21C H 0.5536 1.2625 0.5362 0.034 Uiso 1 1 calc R
C22 C 0.61038(16) 1.1504(6) 0.6998(3) 0.0209(11) Uani 1 1 d .
H22A H 0.6369 1.2036 0.7007 0.031 Uiso 1 1 calc R
H22B H 0.6179 1.0702 0.7504 0.031 Uiso 1 1 calc R
H22C H 0.5910 1.2396 0.7051 0.031 Uiso 1 1 calc R
C23 C 0.54643(16) 0.9661(7) 0.6101(3) 0.0249(11) Uani 1 1 d .
H23A H 0.5266 1.0535 0.6152 0.037 Uiso 1 1 calc R
H23B H 0.5545 0.8865 0.6610 0.037 Uiso 1 1 calc R
H23C H 0.5320 0.9028 0.5535 0.037 Uiso 1 1 calc R
C31 C 0.69104(17) 1.1203(6) 0.6104(3) 0.0211(11) Uani 1 1 d .
H31A H 0.7154 1.1412 0.5931 0.032 Uiso 1 1 calc R
H31B H 0.7023 1.0909 0.6746 0.032 Uiso 1 1 calc R
H31C H 0.6731 1.2239 0.5992 0.032 Uiso 1 1 calc R
C32 C 0.64404(17) 1.0228(7) 0.4537(3) 0.0246(11) Uani 1 1 d .
H32A H 0.6308 1.1368 0.4468 0.037 Uiso 1 1 calc R
H32B H 0.6219 0.9390 0.4188 0.037 Uiso 1 1 calc R
H32C H 0.6672 1.0252 0.4316 0.037 Uiso 1 1 calc R

loop_
_atom_site_aniso_label
_atom_site_aniso_U_11
_atom_site_aniso_U_22
_atom_site_aniso_U_33
_atom_site_aniso_U_23
_atom_site_aniso_U_13
_atom_site_aniso_U_12
Au1 0.01941(13) 0.01143(13) 0.02055(13) 0.000 0.01107(10) 0.000
Cl2 0.079(5) 0.0095(10) 0.039(4) -0.0040(11) 0.044(3) -0.0074(14)
Cl3 0.0247(6) 0.0207(6) 0.0193(5) 0.0009(5) 0.0120(5) 0.0025(5)
Cl4 0.047(6) 0.0118(9) 0.028(5) 0.0000(17) 0.021(5) -0.0043(14)
Au2 0.01793(13) 0.01262(13) 0.01362(12) -0.00001(10) 0.00631(10) 0.00187(10)
Cl5 0.0352(7) 0.0142(6) 0.0275(6) -0.0008(5) 0.0149(6) -0.0032(5)
Cl6 0.0343(7) 0.0222(6) 0.0128(5) 0.0000(5) 0.0063(5) 0.0050(5)
Cl1 0.0390(8) 0.0307(8) 0.0255(7) -0.0112(6) 0.0126(6) 0.0011(6)
S1 0.0230(6) 0.0239(7) 0.0187(6) -0.0082(5) 0.0050(5) -0.0052(5)
P1 0.0162(6) 0.0138(6) 0.0118(5) -0.0004(4) 0.0056(5) -0.0002(5)
C1 0.024(2) 0.012(2) 0.015(2) 0.0028(19) 0.0072(19) -0.002(2)
C2 0.020(2) 0.022(3) 0.014(2) 0.0006(19) 0.0082(19) 0.003(2)
C3 0.021(2) 0.017(3) 0.017(2) 0.0036(19) 0.0088(19) 0.0038(19)
C11 0.033(3) 0.020(3) 0.022(3) 0.001(2) 0.008(2) 0.003(2)
C12 0.026(3) 0.021(3) 0.017(2) 0.000(2) 0.006(2) -0.001(2)
C13 0.026(3) 0.020(3) 0.023(3) 0.005(2) 0.011(2) -0.003(2)
C21 0.024(3) 0.021(3) 0.023(3) 0.008(2) 0.008(2) 0.008(2)
C22 0.024(3) 0.015(3) 0.025(3) -0.002(2) 0.012(2) 0.002(2)
C23 0.024(3) 0.028(3) 0.025(3) 0.003(2) 0.012(2) 0.003(2)
C31 0.030(3) 0.016(3) 0.022(3) -0.001(2) 0.015(2) -0.007(2)
C32 0.030(3) 0.029(3) 0.018(2) 0.004(2) 0.013(2) -0.002(2)

loop_
_atom_type_symbol
_atom_type_description
_atom_type_scat_dispersion_real
_atom_type_scat_dispersion_imag
_atom_type_scat_source
C C 0.0033 0.0016 'International Tables Vol C Tables 4.2.6.8 and 6.1.1.4'
H H 0.0000 0.0000 'International Tables Vol C Tables 4.2.6.8 and 6.1.1.4'
P P 0.1023 0.0942 'International Tables Vol C Tables 4.2.6.8 and 6.1.1.4'
S S 0.1246 0.1234 'International Tables Vol C Tables 4.2.6.8 and 6.1.1.4'
Cl Cl 0.1484 0.1585 'International Tables Vol C Tables 4.2.6.8 and 6.1.1.4'
Au Au -2.0133 8.8022 'International Tables Vol C Tables 4.2.6.8 and 6.1.1.4'

loop_
_geom_angle_atom_site_label_1
_geom_angle_atom_site_label_2
_geom_angle_atom_site_label_3
_geom_angle
_geom_angle_site_symmetry_1
_geom_angle_site_symmetry_3
Cl4 Au1 Cl4 10.4(5) . 2_655
Cl4 Au1 Cl2 176.1(5) . .
Cl4 Au1 Cl2 166.8(3) 2_655 .
Cl4 Au1 Cl2 166.8(3) . 2_655
Cl4 Au1 Cl2 176.1(5) 2_655 2_655
Cl2 Au1 Cl2 16.50(19) . 2_655
Cl4 Au1 Cl3 89.8(6) . .
Cl4 Au1 Cl3 90.5(6) 2_655 .
Cl2 Au1 Cl3 87.35(17) . .
Cl2 Au1 Cl3 92.35(17) 2_655 .
Cl4 Au1 Cl3 90.5(6) . 2_655
Cl4 Au1 Cl3 89.8(6) 2_655 2_655
Cl2 Au1 Cl3 92.35(17) . 2_655
Cl2 Au1 Cl3 87.35(17) 2_655 2_655
Cl3 Au1 Cl3 179.70(6) . 2_655
Cl2 Cl2 Au1 81.75(10) 2_655 .
Cl4 Cl4 Au1 84.8(2) 2_655 .
Cl6 Au2 Cl6 180.00(7) . 7_556
Cl6 Au2 Cl5 89.33(4) . 7_556
Cl6 Au2 Cl5 90.67(4) 7_556 7_556
Cl6 Au2 Cl5 90.67(4) . .
Cl6 Au2 Cl5 89.33(4) 7_556 .
Cl5 Au2 Cl5 180.0 7_556 .
Cl1 S1 P1 103.06(8) . .
C3 P1 C1 109.5(2) . .
C3 P1 C2 114.1(2) . .
C1 P1 C2 115.9(2) . .
C3 P1 S1 109.51(16) . .
C1 P1 S1 107.97(16) . .
C2 P1 S1 99.10(16) . .
C12 C1 C13 109.8(4) . .
C12 C1 C11 108.9(4) . .
C13 C1 C11 107.4(4) . .
C12 C1 P1 112.2(3) . .
C13 C1 P1 110.6(3) . .
C11 C1 P1 107.8(3) . .
C23 C2 C21 109.0(4) . .
C23 C2 C22 109.6(4) . .
C21 C2 C22 109.5(4) . .
C23 C2 P1 109.4(3) . .
C21 C2 P1 108.7(3) . .
C22 C2 P1 110.6(3) . .
C31 C3 C32 108.9(4) . .
C31 C3 P1 113.9(3) . .
C32 C3 P1 115.4(3) . .

loop_
_geom_bond_atom_site_label_1
_geom_bond_atom_site_label_2
_geom_bond_distance
_geom_bond_site_symmetry_2
Au1 Cl4 2.269(2) .
Au1 Cl4 2.269(2) 2_655
Au1 Cl2 2.274(2) .
Au1 Cl2 2.274(2) 2_655
Au1 Cl3 2.2838(11) .
Au1 Cl3 2.2839(11) 2_655
Cl2 Cl2 0.653(8) 2_655
Cl4 Cl4 0.410(18) 2_655
Au2 Cl6 2.2737(12) .
Au2 Cl6 2.2737(12) 7_556
Au2 Cl5 2.2794(12) 7_556
Au2 Cl5 2.2795(12) .
Cl1 S1 2.0312(19) .
S1 P1 2.1032(17) .
P1 C3 1.834(5) .
P1 C1 1.870(5) .
P1 C2 1.871(5) .
C1 C12 1.526(6) .
C1 C13 1.533(6) .
C1 C11 1.543(7) .
C2 C23 1.532(7) .
C2 C21 1.533(6) .
C2 C22 1.533(6) .
C3 C31 1.535(7) .
C3 C32 1.545(6) .
